data_2011369
loop_
_publ_author_name
'Naumov, Pance'
'Ristova, Mirjana'
'Drew, Michael G. B.'
'Ng, Seik Weng'

_publ_section_title
;
 Bis(acetato-<i>O</i>)tetrakis(imidazole-<i>N</i>^3^)nickel(II)
;
_journal_issue 9
_journal_name_full 'Acta Crystallographica Section C'
_journal_page_first e372
_journal_page_last e373
_journal_paper_doi 10.1107/S0108270100010520
_journal_volume 56
_journal_year 2000
_chemical_formula_iupac '[Ni (C2 H3 O2)2 (C3 H4 N2)4]'
_chemical_formula_moiety 'C16 H22 N8 Ni O4'
_chemical_formula_structural '[Ni (C3 H4 N2)4 (C2 H3 O2)2]'
_chemical_formula_sum 'C16 H22 N8 Ni O4'
_chemical_formula_weight 449.13
_chemical_name_systematic 'Tetrakis(imidazole-N^3^)nickel(II) diacetate'
_space_group_IT_number 15
_symmetry_cell_setting monoclinic
_symmetry_space_group_name_Hall '-C 2yc'
_symmetry_space_group_name_H-M 'C 1 2/c 1'
_audit_creation_method SHELXL-97
_cell_angle_alpha 90.00
_cell_angle_beta 105.280(10)
_cell_angle_gamma 90.00
_cell_formula_units_Z 4
_cell_length_a 13.46(2)
_cell_length_b 8.620(10)
_cell_length_c 17.89(2)
_cell_measurement_reflns_used 3146
_cell_measurement_temperature 298(2)
_cell_measurement_theta_max 26.00
_cell_measurement_theta_min 2.36
_cell_volume 2002(4)
_computing_cell_refinement XDS
_computing_data_collection 'XDS (Kabsch, 1988)'
_computing_data_reduction XDS
_computing_publication_material SHELXL97
_computing_structure_refinement 'SHELXL97 (Sheldrick, 1997)'
_computing_structure_solution 'SHELXS97 (Sheldrick, 1997)'
_diffrn_ambient_temperature 298(2)
_diffrn_measured_fraction_theta_full .937
_diffrn_measured_fraction_theta_max .937
_diffrn_measurement_device_type 'MarResearch Image Plate'
_diffrn_measurement_method '95 frames at 2\% intervals, counting time 2 min.'
_diffrn_radiation_monochromator graphite
_diffrn_radiation_source 'fine-focus sealed tube'
_diffrn_radiation_type MoK\a
_diffrn_radiation_wavelength .71073
_diffrn_reflns_av_R_equivalents .027
_diffrn_reflns_av_sigmaI/netI .031
_diffrn_reflns_limit_h_max 16
_diffrn_reflns_limit_h_min 0
_diffrn_reflns_limit_k_max 10
_diffrn_reflns_limit_k_min -10
_diffrn_reflns_limit_l_max 21
_diffrn_reflns_limit_l_min -21
_diffrn_reflns_number 3146
_diffrn_reflns_theta_full 26.00
_diffrn_reflns_theta_max 26.00
_diffrn_reflns_theta_min 2.36
_diffrn_standards_decay_% 0
_exptl_absorpt_coefficient_mu 1.010
_exptl_absorpt_correction_type none
_exptl_crystal_colour 'pale blue'
_exptl_crystal_density_diffrn 1.491
_exptl_crystal_density_method 'not measured'
_exptl_crystal_description Parallelepiped
_exptl_crystal_F_000 936
_exptl_crystal_size_max .25
_exptl_crystal_size_mid .25
_exptl_crystal_size_min .20
_refine_diff_density_max .52
_refine_diff_density_min -.34
_refine_ls_extinction_coef .0090(10)
_refine_ls_extinction_method SHELXL97
_refine_ls_goodness_of_fit_ref 1.063
_refine_ls_hydrogen_treatment constr
_refine_ls_matrix_type full
_refine_ls_number_parameters 135
_refine_ls_number_reflns 1842
_refine_ls_number_restraints 0
_refine_ls_restrained_S_all 1.063
_refine_ls_R_factor_all .047
_refine_ls_R_factor_gt .036
_refine_ls_shift/su_max <0.001
_refine_ls_shift/su_mean .000
_refine_ls_structure_factor_coef Fsqd
_refine_ls_weighting_details 'calc w = 1/[\s^2^(Fo^2^)+(0.0629P)^2^+1.9165P] where P = (Fo^2^+2Fc^2^)/3'
_refine_ls_weighting_scheme calc
_refine_ls_wR_factor_ref .105
_reflns_number_gt 1540
_reflns_number_total 1842
_reflns_threshold_expression I>2\s(I)
_cod_data_source_file qd0009.cif
_cod_data_source_block I
_cod_depositor_comments
;
The following automatic conversions were performed:
'_symmetry_cell_setting' value 'Monoclinic' changed to 'monoclinic'
according to '/home/saulius/struct/CIF-dictionaries/cif_core.dic'
dictionary named 'cif_core.dic' version 2.4.1 from 2010-06-29.

Automatic conversion script
Id: cif_fix_enum 1527 2010-12-29 10:47:43Z saulius 

The following automatic conversions were performed:

'_symmetry_cell_setting' value 'Monoclinic' changed to 'monoclinic'
according to /home/saulius/struct/CIF-dictionaries/cif_core.dic
dictionary named 'cif_core.dic' version 2.4.1 from 2010-06-29.

Automatic conversion script
Id: cif_fix_values 1715 2011-07-08 13:25:40Z adriana 
;
_cod_original_cell_volume 2001(4)
_cod_original_sg_symbol_H-M 'C 2/c'
_cod_database_code 2011369

loop_
_symmetry_equiv_pos_as_xyz
'x, y, z'
'x, -y, z+1/2'
'x+1/2, y+1/2, z'
'x+1/2, -y+1/2, z+1/2'
'-x, -y, -z'
'-x, y, -z-1/2'
'-x+1/2, -y+1/2, -z'
'-x+1/2, y+1/2, -z-1/2'

loop_
_atom_site_label
_atom_site_fract_x
_atom_site_fract_y
_atom_site_fract_z
_atom_site_U_iso_or_equiv
_atom_site_adp_type
_atom_site_calc_flag
_atom_site_refinement_flags
_atom_site_occupancy
_atom_site_disorder_assembly
_atom_site_disorder_group
_atom_site_type_symbol
Ni1 .0000 .0000 .5000 .0317(2) Uani d S 1 . . Ni
O1 -.1956(2) .0949(2) .43890(10) .0444(5) Uani d . 1 . . O
O2 -.2666(2) .1044(2) .31320(10) .0512(5) Uani d . 1 . . O
N1 .0208(2) .1550(2) .58490(10) .0323(5) Uani d . 1 . . N
N2 .0932(2) .2931(3) .68720(10) .0381(5) Uani d . 1 . . N
N3 .0645(2) .1525(3) .43800(10) .0354(5) Uani d . 1 . . N
N4 .1631(2) .3388(3) .41270(10) .0420(5) Uani d . 1 . . N
C1 .1007(2) .1668(3) .64670(10) .0335(5) Uani d . 1 . . C
C2 .0046(2) .3669(3) .6504(2) .0452(7) Uani d . 1 . . C
C3 -.0403(2) .2817(3) .58740(10) .0402(6) Uani d . 1 . . C
C4 .1204(2) .2773(3) .4648(2) .0383(6) Uani d . 1 . . C
C5 .1328(2) .2513(4) .3476(2) .0546(8) Uani d . 1 . . C
C6 .0731(2) .1372(4) .3636(2) .0525(8) Uani d . 1 . . C
C7 -.2234(2) .1686(3) .37650(10) .0348(5) Uani d . 1 . . C
C8 -.2038(3) .3406(4) .3775(2) .0659(9) Uani d . 1 . . C
H2 .1366 .3229 .7292 .046 Uiso calc R 1 . . H
H4 .2025 .4189 .4190 .050 Uiso calc R 1 . . H
H1 .1546 .0960 .6598 .040 Uiso calc R 1 . . H
H2a -.0203 .4589 .6658 .054 Uiso calc R 1 . . H
H3 -.1024 .3047 .5516 .048 Uiso calc R 1 . . H
H4a .1287 .3171 .5144 .046 Uiso calc R 1 . . H
H5 .1499 .2670 .3010 .066 Uiso calc R 1 . . H
H6 .0422 .0595 .3292 .063 Uiso calc R 1 . . H
H8a -.2368 .3900 .4127 .099 Uiso calc R 1 . . H
H8b -.2310 .3820 .3263 .099 Uiso calc R 1 . . H
H8c -.1310 .3597 .3941 .099 Uiso calc R 1 . . H

loop_
_atom_site_aniso_label
_atom_site_aniso_U_11
_atom_site_aniso_U_22
_atom_site_aniso_U_33
_atom_site_aniso_U_12
_atom_site_aniso_U_13
_atom_site_aniso_U_23
Ni1 .0451(3) .0280(3) .0225(3) -.0122(2) .0097(2) -.0057(2)
O1 .0570(10) .0400(10) .0320(10) .0010(10) .0050(10) .0060(10)
O2 .0560(10) .0460(10) .0390(10) .0140(10) -.0090(10) .0030(10)
N1 .0340(10) .0340(10) .0280(10) -.0040(10) .0060(10) -.0030(10)
N2 .0380(10) .0390(10) .0320(10) .0010(10) -.0020(10) -.0100(10)
N3 .0370(10) .0360(10) .0310(10) -.0040(10) .0060(10) .0020(10)
N4 .0370(10) .0370(10) .0510(10) -.0030(10) .0110(10) .0100(10)
C1 .0340(10) .0340(10) .0300(10) .0020(10) .0050(10) -.0050(10)
C2 .048(2) .046(2) .0380(10) .0140(10) .0040(10) -.0100(10)
C3 .0330(10) .048(2) .0350(10) .0070(10) .0010(10) -.0040(10)
C4 .0390(10) .0340(10) .0410(10) -.0040(10) .0090(10) .0040(10)
C5 .062(2) .060(2) .046(2) -.009(2) .0210(10) .012(2)
C6 .065(2) .057(2) .037(2) -.020(2) .0180(10) -.0030(10)
C7 .0310(10) .0350(10) .0370(10) .0040(10) .0060(10) .0030(10)
C8 .083(3) .038(2) .067(2) -.010(2) .004(2) .010(2)

loop_
_atom_type_symbol
_atom_type_description
_atom_type_scat_dispersion_real
_atom_type_scat_dispersion_imag
_atom_type_scat_source
C C .0033 .0016 'International Tables Vol C Tables 4.2.6.8 and 6.1.1.4'
H H .0000 .0000 'International Tables Vol C Tables 4.2.6.8 and 6.1.1.4'
N N .0061 .0033 'International Tables Vol C Tables 4.2.6.8 and 6.1.1.4'
O O .0106 .0060 'International Tables Vol C Tables 4.2.6.8 and 6.1.1.4'
Ni Ni .3393 1.1124 'International Tables Vol C Tables 4.2.6.8 and 6.1.1.4'

loop_
_geom_angle_atom_site_label_1
_geom_angle_atom_site_label_2
_geom_angle_atom_site_label_3
_geom_angle_site_symmetry_1
_geom_angle_site_symmetry_3
_geom_angle
_geom_angle_publ_flag
N1 Ni1 N1 . 5_556 180.0 yes
N1 Ni1 N3 . . 89.30(10) yes
N1 Ni1 N3 . 5_556 90.70(10) yes
N1 Ni1 O1 . . 91.80(10) yes
N1 Ni1 O1 . 5_556 88.20(10) yes
N1 Ni1 N3 5_556 . 90.70(10) yes
N1 Ni1 N3 5_556 5_556 89.30(10) yes
N1 Ni1 O1 5_556 . 88.20(10) yes
N1 Ni1 O1 5_556 5_556 91.80(10) yes
N3 Ni1 N3 . 5_556 180.0 yes
N3 Ni1 O1 . . 95.40(10) yes
N3 Ni1 O1 . 5_556 84.60(10) yes
N3 Ni1 O1 5_556 . 84.60(10) yes
N3 Ni1 O1 5_556 5_556 95.40(10) yes
O1 Ni1 O1 . 5_556 180.00(10) yes
C7 O1 Ni1 . . 123.0(2) no
C1 N1 C3 . . 105.8(2) no
C1 N1 Ni1 . . 127.5(2) no
C3 N1 Ni1 . . 126.4(2) no
C1 N2 C2 . . 107.6(2) no
C4 N3 Ni1 . . 127.0(2) no
C6 N3 Ni1 . . 128.2(2) no
N2 C1 N1 . . 110.9(2) no
C4 N3 C6 . . 104.1(2) no
C4 N4 C5 . . 107.1(2) no
C3 C2 N2 . . 107.1(2) no
C2 C3 N1 . . 108.6(2) no
N3 C4 N4 . . 112.1(2) no
C6 C5 N4 . . 106.5(3) no
C5 C6 N3 . . 110.1(3) no
O1 C7 O2 . . 122.6(3) no
O1 C7 C8 . . 118.6(3) no
O2 C7 C8 . . 118.8(2) no
C3 C2 H2a . . 126.5 no
N2 C2 H2a . . 126.5 no
C1 N2 H2 . . 126.2 no
C2 N2 H2 . . 126.2 no
C4 N4 H4 . . 126.4 no
C5 N4 H4 . . 126.4 no
N2 C1 H1 . . 124.5 no
N1 C1 H1 . . 124.5 no
C2 C3 H3 . . 125.7 no
N1 C3 H3 . . 125.7 no
N3 C4 H4a . . 123.9 no
N4 C4 H4a . . 123.9 no
C6 C5 H5 . . 126.8 no
N4 C5 H5 . . 126.8 no
C5 C6 H6 . . 124.9 no
N3 C6 H6 . . 124.9 no
C7 C8 H8a . . 109.5 no
C7 C8 H8b . . 109.5 no
H8a C8 H8b . . 109.5 no
C7 C8 H8c . . 109.5 no
H8a C8 H8c . . 109.5 no
H8b C8 H8c . . 109.5 no

loop_
_geom_bond_atom_site_label_1
_geom_bond_atom_site_label_2
_geom_bond_site_symmetry_2
_geom_bond_distance
_geom_bond_publ_flag
Ni1 N1 . 1.986(3) yes
Ni1 N1 5_556 1.986(3) yes
Ni1 N3 . 2.054(3) yes
Ni1 N3 5_556 2.054(3) yes
Ni1 O1 . 2.697(3) yes
Ni1 O1 5_556 2.697(3) yes
O1 C7 . 1.252(3) no
O2 C7 . 1.257(3) no
N1 C1 . 1.327(3) no
N1 C3 . 1.375(4) no
N2 C1 . 1.327(3) no
N2 C2 . 1.359(4) no
N3 C4 . 1.327(3) no
N3 C6 . 1.372(4) no
N4 C4 . 1.329(3) no
N4 C5 . 1.356(4) no
C2 C3 . 1.348(4) no
C5 C6 . 1.347(4) no
C7 C8 . 1.505(4) no
N2 H2 . .8600 no
N4 H4 . .8600 no
C1 H1 . .9300 no
C2 H2a . .9300 no
C3 H3 . .9300 no
C4 H4a . .9300 no
C5 H5 . .9300 no
C6 H6 . .9300 no
C8 H8a . .9600 no
C8 H8b . .9600 no
C8 H8c . .9600 no

loop_
_geom_hbond_atom_site_label_D
_geom_hbond_atom_site_label_H
_geom_hbond_atom_site_label_A
_geom_hbond_site_symmetry_A
_geom_hbond_distance_DH
_geom_hbond_distance_HA
_geom_hbond_distance_DA
_geom_hbond_angle_DHA
_geom_hbond_publ_flag
N2 H2 O2 4 .86 1.82 2.679(3) 175.3 yes
N4 H4 O1 3 .86 2.01 2.870(4) 175.2 yes

loop_
_geom_torsion_atom_site_label_1
_geom_torsion_atom_site_label_2
_geom_torsion_atom_site_label_3
_geom_torsion_atom_site_label_4
_geom_torsion_site_symmetry_1
_geom_torsion
_geom_torsion_publ_flag
N1 Ni1 O1 C7 . 108.9(2) no
N1 Ni1 O1 C7 5_556 -71.1(2) no
N3 Ni1 O1 C7 5_556 -160.6(2) no
N3 Ni1 O1 C7 . 19.4(2) no
O1 Ni1 O1 C7 5_556 15E1(10) no
N1 Ni1 N1 C1 5_556 -12E1(10) no
N3 Ni1 N1 C1 5_556 86.9(2) no
N3 Ni1 N1 C1 . -93.1(2) no
O1 Ni1 N1 C1 5_556 -8.4(2) no
O1 Ni1 N1 C1 . 171.6(2) no
N1 Ni1 N1 C3 5_556 5E1(10) no
N3 Ni1 N1 C3 5_556 -100.2(2) no
N3 Ni1 N1 C3 . 79.8(2) no
O1 Ni1 N1 C3 5_556 164.5(2) no
O1 Ni1 N1 C3 . -15.5(2) no
N1 Ni1 N3 C4 . 16.1(2) no
N1 Ni1 N3 C4 5_556 -163.9(2) no
N3 Ni1 N3 C4 5_556 17E1(10) no
O1 Ni1 N3 C4 5_556 -72.1(2) no
O1 Ni1 N3 C4 . 107.9(2) no
N1 Ni1 N3 C6 . -174.5(2) no
N1 Ni1 N3 C6 5_556 5.5(2) no
N3 Ni1 N3 C6 5_556 -3E1(10) no
O1 Ni1 N3 C6 5_556 97.3(2) no
O1 Ni1 N3 C6 . -82.7(2) no
C2 N2 C1 N1 . .1(3) no
C3 N1 C1 N2 . -.2(3) no
Ni1 N1 C1 N2 . 173.9(2) no
C1 N2 C2 C3 . .1(3) no
N2 C2 C3 N1 . -.3(3) no
C1 N1 C3 C2 . .3(3) no
Ni1 N1 C3 C2 . -173.9(2) no
C6 N3 C4 N4 . -.5(3) no
Ni1 N3 C4 N4 . 170.9(2) no
C5 N4 C4 N3 . .8(3) no
C4 N4 C5 C6 . -.8(3) no
N4 C5 C6 N3 . .6(4) no
C4 N3 C6 C5 . -.1(3) no
Ni1 N3 C6 C5 . -171.3(2) no
Ni1 O1 C7 O2 . 98.8(3) no
Ni1 O1 C7 C8 . -80.9(3) no
